data_1100734
loop_
_publ_author_name
'Tara J. Burchell'
'Richard J. Puddephatt'

_publ_section_title
;

Self-Assembly of Chiral Coordination Polymers and Macrocycles: A Metal

Template Effect on the Polymer-Macrocycle Equilibrium

;
_journal_name_full 'Inorganic Chemistry'
_journal_page_first 3718
_journal_page_last 3730
_journal_paper_doi 10.1021/ic050097w
_journal_volume 44
_journal_year 2005
_chemical_formula_sum 'C65 H46.33 Cl2 Hg2.17 I4.33 N8 O4.17'
_chemical_formula_weight 2061.51
_chemical_name_systematic
; 

 ? 

;
_space_group_IT_number 148
_symmetry_cell_setting rhombohedral
_symmetry_space_group_name_Hall '-R 3'
_symmetry_space_group_name_H-M 'R -3 :H'
_atom_sites_solution_hydrogens geom
_atom_sites_solution_primary direct
_atom_sites_solution_secondary difmap
_audit_creation_method SHELXL-97
_cell_angle_alpha 90.00
_cell_angle_beta 90.00
_cell_angle_gamma 120.00
_cell_formula_units_Z 18
_cell_length_a 26.836(4)
_cell_length_b 26.836(4)
_cell_length_c 53.305(11)
_cell_measurement_temperature 150(2)
_cell_measurement_theta_max 25.03
_cell_measurement_theta_min 1.70
_cell_volume 33246(10)
_computing_cell_refinement 'Nonius DENZO'
_computing_data_collection 'Nonius COLLECT'
_computing_data_reduction 'Nonius DENZO'
_computing_molecular_graphics 'Bruker SHELXTL'
_computing_publication_material 'Bruker SHELXTL'
_computing_structure_refinement 'SHELXL-97 (Sheldrick, 1997)'
_computing_structure_solution 'SHELXS-97 (Sheldrick, 1990)'
_diffrn_ambient_temperature 150(2)
_diffrn_measured_fraction_theta_full 0.998
_diffrn_measured_fraction_theta_max 0.998
_diffrn_measurement_device_type 'Nonius Kappa CCD'
_diffrn_measurement_method 'phi\omega scans'
_diffrn_radiation_monochromator graphite
_diffrn_radiation_source 'fine-focus sealed tube'
_diffrn_radiation_type MoK\a
_diffrn_radiation_wavelength 0.71073
_diffrn_reflns_av_R_equivalents 0.072
_diffrn_reflns_av_sigmaI/netI 0.0653
_diffrn_reflns_limit_h_max 31
_diffrn_reflns_limit_h_min -31
_diffrn_reflns_limit_k_max 27
_diffrn_reflns_limit_k_min -27
_diffrn_reflns_limit_l_max 58
_diffrn_reflns_limit_l_min -63
_diffrn_reflns_number 13042
_diffrn_reflns_theta_full 25.02
_diffrn_reflns_theta_max 25.02
_diffrn_reflns_theta_min 2.59
_exptl_absorpt_coefficient_mu 6.426
_exptl_absorpt_correction_T_max 0.6274
_exptl_absorpt_correction_T_min 0.5127
_exptl_absorpt_correction_type multi-scan
_exptl_absorpt_process_details 'DENZO-SMN (Otwinowski & Minor, 1997)'
_exptl_crystal_colour colourless
_exptl_crystal_density_diffrn 1.853
_exptl_crystal_density_method 'not measured'
_exptl_crystal_description prism
_exptl_crystal_F_000 17328
_exptl_crystal_size_max 0.12
_exptl_crystal_size_mid 0.10
_exptl_crystal_size_min 0.08
_refine_diff_density_max 3.612
_refine_diff_density_min -3.180
_refine_diff_density_rms 0.251
_refine_ls_extinction_method none
_refine_ls_goodness_of_fit_ref 1.012
_refine_ls_hydrogen_treatment constr
_refine_ls_matrix_type full
_refine_ls_number_parameters 402
_refine_ls_number_reflns 13025
_refine_ls_number_restraints 279
_refine_ls_restrained_S_all 1.005
_refine_ls_R_factor_all 0.1482
_refine_ls_R_factor_gt 0.0954
_refine_ls_shift/su_max 0.001
_refine_ls_shift/su_mean 0.000
_refine_ls_structure_factor_coef Fsqd
_refine_ls_weighting_details 'calc w=1/[\s^2^(Fo^2^)+(0.1333P)^2^+1880.0000P] where P=(Fo^2^+2Fc^2^)/3'
_refine_ls_weighting_scheme calc
_refine_ls_wR_factor_gt 0.2451
_refine_ls_wR_factor_ref 0.2819
_reflns_number_gt 8097
_reflns_number_total 13025
_reflns_threshold_expression I>2sigma(I)
_cod_data_source_file ic050097wsi20050217_082525_11.cif
_cod_data_source_block 7c
_cod_depositor_comments
;
The following automatic conversions were performed:
'_symmetry_cell_setting' value 'Rhombohedral' changed to 'rhombohedral'
according to '/home/saulius/struct/CIF-dictionaries/cif_core.dic'
dictionary named 'cif_core.dic' version 2.4.1 from 2010-06-29.

Automatic conversion script
Id: cif_fix_enum 1527 2010-12-29 10:47:43Z saulius 
;
_cod_original_cell_volume 33245(9)
_cod_original_sg_symbol_H-M 'R -3'
_cod_database_code 1100734

loop_
_symmetry_equiv_pos_as_xyz
'x, y, z'
'-y, x-y, z'
'-x+y, -x, z'
'x+2/3, y+1/3, z+1/3'
'-y+2/3, x-y+1/3, z+1/3'
'-x+y+2/3, -x+1/3, z+1/3'
'x+1/3, y+2/3, z+2/3'
'-y+1/3, x-y+2/3, z+2/3'
'-x+y+1/3, -x+2/3, z+2/3'
'-x, -y, -z'
'y, -x+y, -z'
'x-y, x, -z'
'-x+2/3, -y+1/3, -z+1/3'
'y+2/3, -x+y+1/3, -z+1/3'
'x-y+2/3, x+1/3, -z+1/3'
'-x+1/3, -y+2/3, -z+2/3'
'y+1/3, -x+y+2/3, -z+2/3'
'x-y+1/3, x+2/3, -z+2/3'

loop_
_atom_site_label
_atom_site_type_symbol
_atom_site_fract_x
_atom_site_fract_y
_atom_site_fract_z
_atom_site_U_iso_or_equiv
_atom_site_adp_type
_atom_site_occupancy
_atom_site_symmetry_multiplicity
_atom_site_calc_flag
_atom_site_refinement_flags
_atom_site_disorder_assembly
_atom_site_disorder_group
Hg1 Hg -0.94460(5) -0.14236(5) -0.37590(3) 0.0868(4) Uani 1 1 d . . .
I1 I -0.94789(8) -0.04875(8) -0.36525(3) 0.0729(5) Uani 1 1 d . A .
I2 I -0.98753(15) -0.25254(12) -0.36602(7) 0.0867(9) Uani 0.70 1 d P A 1
I2A I -0.9888(4) -0.2538(4) -0.3822(2) 0.107(3) Uiso 0.30 1 d P A 2
Hg2 Hg -0.62317(5) -0.13545(5) -0.21885(3) 0.0805(4) Uani 1 1 d . . .
I3 I -0.62342(7) -0.22797(7) -0.20126(3) 0.0715(5) Uani 1 1 d . . .
I4 I -0.66692(11) -0.06655(10) -0.21814(5) 0.1076(8) Uani 1 1 d . . .
Hg3 Hg -0.6667 -0.3333 -0.3333 0.169(2) Uani 1 6 d S . .
I5 I -0.6667 -0.3333 -0.38164(13) 0.146(2) Uani 1 3 d S . .
N1 N -0.8410(6) -0.1043(7) -0.3803(3) 0.086(7) Uani 1 1 d G A .
C1 C -0.8198(8) -0.1396(6) -0.3726(4) 0.088(9) Uiso 1 1 d G . .
H1A H -0.8456 -0.1788 -0.3685 0.106 Uiso 1 1 calc R A .
C2 C -0.7608(9) -0.1176(8) -0.3707(4) 0.167(19) Uiso 1 1 d G A .
H2A H -0.7462 -0.1417 -0.3654 0.200 Uiso 1 1 calc R . .
C3 C -0.7230(6) -0.0603(9) -0.3766(4) 0.081(8) Uiso 1 1 d G . .
C4 C -0.7442(7) -0.0250(6) -0.3843(3) 0.077(7) Uiso 1 1 d G A .
H4A H -0.7183 0.0142 -0.3884 0.093 Uiso 1 1 calc R . .
C5 C -0.8032(7) -0.0470(6) -0.3862(3) 0.073(7) Uiso 1 1 d G . .
H5A H -0.8177 -0.0229 -0.3915 0.087 Uiso 1 1 calc R A .
C6 C -0.6599(11) -0.0424(11) -0.3713(5) 0.065(6) Uiso 1 1 d . A .
O1 O -0.6456(9) -0.0566(9) -0.3520(4) 0.094(6) Uani 1 1 d . . .
N2 N -0.6196(9) -0.0035(10) -0.3857(5) 0.085(7) Uani 1 1 d . . .
H2B H -0.6292 0.0069 -0.3997 0.102 Uiso 1 1 calc R A .
C7 C -0.5618(11) 0.0213(9) -0.3791(4) 0.070(7) Uiso 1 1 d D A .
C8 C -0.5349(11) 0.0757(10) -0.3678(4) 0.089(9) Uiso 1 1 d D . .
H8A H -0.5560 0.0953 -0.3661 0.106 Uiso 1 1 calc R A .
C9 C -0.4788(11) 0.1020(14) -0.3589(5) 0.115(12) Uiso 1 1 d D A .
H9A H -0.4623 0.1383 -0.3507 0.138 Uiso 1 1 calc R . .
C10 C -0.4468(11) 0.0739(10) -0.3624(5) 0.077(7) Uiso 1 1 d D . .
C11 C -0.3921(13) 0.1023(17) -0.3515(6) 0.131(14) Uiso 1 1 d D A .
H11A H -0.3759 0.1385 -0.3433 0.157 Uiso 1 1 calc R . .
C12 C -0.3643(17) 0.0703(15) -0.3544(7) 0.123(13) Uiso 1 1 d D . .
H12A H -0.3264 0.0863 -0.3478 0.147 Uiso 1 1 calc R A .
C13 C -0.3877(15) 0.0167(15) -0.3660(7) 0.131(14) Uiso 1 1 d D A .
H13A H -0.3656 -0.0017 -0.3681 0.157 Uiso 1 1 calc R . .
C14 C -0.4444(14) -0.0090(16) -0.3743(6) 0.111(11) Uiso 1 1 d D . .
H14A H -0.4623 -0.0474 -0.3804 0.133 Uiso 1 1 calc R A .
C15 C -0.4760(10) 0.0196(10) -0.3741(5) 0.086(8) Uiso 1 1 d D A .
C16 C -0.5337(10) -0.0105(10) -0.3827(5) 0.088(9) Uiso 1 1 d D . .
C17 C -0.5561(8) -0.0623(8) -0.3966(3) 0.063(6) Uiso 1 1 d D A .
C18 C -0.5556(6) -0.0620(8) -0.4230(3) 0.076(7) Uiso 1 1 d D . .
C19 C -0.5363(10) -0.0126(11) -0.4379(4) 0.084(8) Uiso 1 1 d D A .
H19A H -0.5210 0.0229 -0.4291 0.101 Uiso 1 1 calc R . .
C20 C -0.5368(13) -0.0090(12) -0.4640(4) 0.097(10) Uiso 1 1 d D . .
H20A H -0.5255 0.0257 -0.4729 0.117 Uiso 1 1 calc R A .
C21 C -0.5557(12) -0.0623(10) -0.4755(5) 0.090(9) Uiso 1 1 d D A .
H21A H -0.5540 -0.0628 -0.4932 0.107 Uiso 1 1 calc R . .
C22 C -0.5770(12) -0.1147(11) -0.4631(4) 0.082(8) Uiso 1 1 d D . .
H22A H -0.5925 -0.1501 -0.4719 0.098 Uiso 1 1 calc R A .
C23 C -0.5742(9) -0.1124(8) -0.4368(3) 0.060(6) Uiso 1 1 d D A .
C24 C -0.5942(11) -0.1636(10) -0.4237(4) 0.080(8) Uiso 1 1 d D . .
H24A H -0.6067 -0.1982 -0.4330 0.097 Uiso 1 1 calc R A .
C25 C -0.5966(11) -0.1664(10) -0.3978(4) 0.076(7) Uiso 1 1 d D A .
H25A H -0.6108 -0.2021 -0.3892 0.092 Uiso 1 1 calc R . .
C26 C -0.5774(9) -0.1151(7) -0.3846(4) 0.054(5) Uiso 1 1 d D . .
N3 N -0.5803(11) -0.1148(10) -0.3580(4) 0.080(7) Uani 1 1 d . A .
H3A H -0.5824 -0.0855 -0.3518 0.096 Uiso 1 1 calc R . .
C27 C -0.5803(14) -0.1484(14) -0.3418(5) 0.086(8) Uiso 1 1 d . . .
O2 O -0.5768(11) -0.1943(11) -0.3478(4) 0.112(8) Uani 1 1 d . A .
C31 C -0.5798(8) -0.1782(7) -0.2982(3) 0.092(9) Uiso 1 1 d G . .
H4B H -0.5664 -0.2027 -0.3042 0.110 Uiso 1 1 calc R A .
C28 C -0.5905(7) -0.1449(7) -0.31489(19) 0.064(6) Uiso 1 1 d G A .
C29 C -0.6101(7) -0.1090(6) -0.3061(2) 0.057(6) Uiso 1 1 d G A .
H29A H -0.6175 -0.0863 -0.3175 0.069 Uiso 1 1 calc R . .
C30 C -0.6190(7) -0.1064(6) -0.2806(2) 0.064(6) Uiso 1 1 d G A .
H30A H -0.6325 -0.0819 -0.2745 0.077 Uiso 1 1 calc R . .
N4 N -0.6083(6) -0.1396(6) -0.26382(18) 0.067(6) Uani 1 1 d G A .
C32 C -0.5887(7) -0.1755(6) -0.2726(2) 0.061(6) Uiso 1 1 d G A .
H32A H -0.5814 -0.1983 -0.2612 0.073 Uiso 1 1 calc R . .
N5 N -0.5163(5) -0.0688(6) -0.2190(3) 0.068(6) Uani 1 1 d G . .
C33 C -0.4830(7) -0.0936(5) -0.2250(3) 0.104(10) Uiso 1 1 d G . .
H33A H -0.5011 -0.1333 -0.2291 0.125 Uiso 1 1 calc R . .
C34 C -0.4234(7) -0.0602(8) -0.2250(4) 0.085(8) Uiso 1 1 d G . .
H34A H -0.4007 -0.0772 -0.2290 0.102 Uiso 1 1 calc R . .
C35 C -0.3969(5) -0.0021(7) -0.2190(3) 0.079(8) Uiso 1 1 d G . .
C36 C -0.4302(6) 0.0227(5) -0.2130(3) 0.062(6) Uiso 1 1 d G . .
H36A H -0.4121 0.0624 -0.2089 0.074 Uiso 1 1 calc R . .
C37 C -0.4898(6) -0.0107(6) -0.2130(3) 0.080(8) Uiso 1 1 d G . .
H37A H -0.5126 0.0063 -0.2089 0.096 Uiso 1 1 calc R . .
C38 C -0.3311(13) 0.0282(13) -0.2190(5) 0.077(7) Uiso 1 1 d . . .
O3 O -0.3056(8) 0.0067(8) -0.2330(4) 0.086(6) Uani 1 1 d . . .
N6 N -0.3080(10) 0.0694(8) -0.2039(4) 0.078(7) Uani 1 1 d . . .
H6A H -0.3285 0.0825 -0.1966 0.094 Uiso 1 1 calc R . .
C39 C -0.2469(12) 0.0951(10) -0.1987(4) 0.081(8) Uiso 1 1 d D . .
C40 C -0.2272(11) 0.0616(12) -0.1860(4) 0.086(8) Uiso 1 1 d D . .
H40A H -0.2534 0.0220 -0.1831 0.103 Uiso 1 1 calc R . .
C41 C -0.1696(10) 0.0857(11) -0.1775(4) 0.088(8) Uiso 1 1 d D . .
H41A H -0.1576 0.0631 -0.1685 0.105 Uiso 1 1 calc R . .
C42 C -0.1301(11) 0.1448(11) -0.1830(5) 0.112(11) Uiso 1 1 d D . .
C43 C -0.0719(10) 0.1694(11) -0.1744(5) 0.080(8) Uiso 1 1 d D . .
H43A H -0.0588 0.1458 -0.1669 0.096 Uiso 1 1 calc R . .
C44 C -0.0338(14) 0.2295(11) -0.1773(6) 0.104(10) Uiso 1 1 d D . .
H44A H 0.0047 0.2469 -0.1714 0.125 Uiso 1 1 calc R . .
C45 C -0.0544(13) 0.2631(17) -0.1893(7) 0.135(14) Uiso 1 1 d D . .
H45A H -0.0295 0.3033 -0.1915 0.162 Uiso 1 1 calc R . .
C46 C -0.1125(11) 0.2368(10) -0.1981(5) 0.081(8) Uiso 1 1 d D . .
H46A H -0.1262 0.2605 -0.2049 0.097 Uiso 1 1 calc R . .
C47 C -0.1509(10) 0.1758(9) -0.1969(5) 0.082(8) Uiso 1 1 d D . .
C48 C -0.2090(10) 0.1536(11) -0.2056(5) 0.107(11) Uiso 1 1 d D . .
C49 C -0.2265(10) 0.1851(10) -0.2204(4) 0.088(9) Uiso 1 1 d D . .
C50 C -0.2240(7) 0.1854(8) -0.2464(4) 0.077(7) Uiso 1 1 d D . .
C51 C -0.2059(11) 0.1533(12) -0.2596(5) 0.102(10) Uiso 1 1 d D . .
H51A H -0.1927 0.1315 -0.2506 0.123 Uiso 1 1 calc R . .
C52 C -0.2060(12) 0.1517(12) -0.2853(5) 0.089(9) Uiso 1 1 d D . .
H52A H -0.1985 0.1243 -0.2931 0.107 Uiso 1 1 calc R . .
C53 C -0.2165(13) 0.1872(12) -0.3007(6) 0.105(11) Uiso 1 1 d D . .
H53A H -0.2092 0.1912 -0.3183 0.126 Uiso 1 1 calc R . .
C54 C -0.2384(12) 0.2157(12) -0.2876(4) 0.084(8) Uiso 1 1 d D . .
H54A H -0.2538 0.2352 -0.2968 0.100 Uiso 1 1 calc R . .
C55 C -0.2396(12) 0.2177(11) -0.2616(4) 0.082(8) Uiso 1 1 d D . .
C56 C -0.2560(11) 0.2524(11) -0.2494(4) 0.070(6) Uiso 1 1 d D . .
H56A H -0.2638 0.2775 -0.2592 0.084 Uiso 1 1 calc R . .
C57 C -0.2618(13) 0.2525(13) -0.2238(4) 0.091(8) Uiso 1 1 d D . .
H57A H -0.2769 0.2740 -0.2160 0.109 Uiso 1 1 calc R . .
C58 C -0.2448(12) 0.2201(11) -0.2097(5) 0.085(8) Uiso 1 1 d D . .
N7 N -0.2452(9) 0.2278(11) -0.1821(5) 0.102(9) Uani 1 1 d . . .
H7A H -0.2171 0.2587 -0.1751 0.122 Uiso 1 1 calc R . .
C59 C -0.2886(13) 0.1876(13) -0.1676(5) 0.080(8) Uiso 1 1 d . . .
O4 O -0.3326(8) 0.1448(9) -0.1768(4) 0.099(7) Uani 1 1 d . . .
C63 C -0.2587(8) 0.2449(5) -0.1022(3) 0.080(7) Uiso 1 1 d G . .
H63A H -0.2462 0.2805 -0.0938 0.096 Uiso 1 1 calc R . .
N8 N -0.2730(7) 0.1956(7) -0.0884(2) 0.068(5) Uiso 1 1 d G . .
C60 C -0.2913(8) 0.1435(6) -0.1006(3) 0.078(7) Uiso 1 1 d G . .
H60A H -0.3011 0.1098 -0.0912 0.094 Uiso 1 1 calc R . .
C61 C -0.2952(8) 0.1408(6) -0.1266(3) 0.073(7) Uiso 1 1 d G . .
H61A H -0.3077 0.1052 -0.1350 0.088 Uiso 1 1 calc R . .
C62 C -0.2809(8) 0.1902(8) -0.1404(2) 0.082(8) Uiso 1 1 d G . .
C64 C -0.2626(8) 0.2422(6) -0.1282(3) 0.082(8) Uiso 1 1 d G . .
H64A H -0.2528 0.2759 -0.1376 0.099 Uiso 1 1 calc R . .
C100 C 0.112(3) 0.156(4) -0.2286(13) 0.14(3) Uiso 0.50 1 d PD B -1
H10A H 0.0980 0.1699 -0.2426 0.170 Uiso 0.50 1 calc PR B -1
H10B H 0.0887 0.1138 -0.2279 0.170 Uiso 0.50 1 calc PR B -1
Cl1 Cl 0.184(4) 0.176(5) -0.2341(18) 0.55(7) Uiso 0.50 1 d PD B -1
Cl2 Cl 0.106(3) 0.185(3) -0.2007(11) 0.34(3) Uiso 0.50 1 d PD B -1
C101 C 0.015(3) 0.227(4) -0.2446(18) 0.14(3) Uiso 0.50 1 d PD C 2
H10C H 0.0198 0.2434 -0.2275 0.170 Uiso 0.50 1 calc PR C 2
H10F H 0.0422 0.2606 -0.2551 0.170 Uiso 0.50 1 calc PR C 2
Cl4 Cl -0.052(3) 0.217(3) -0.2537(14) 0.39(4) Uiso 0.50 1 d PD C 2
Cl3 Cl 0.051(5) 0.188(5) -0.242(2) 0.54(6) Uiso 0.50 1 d PD C 2
O40 O -0.3333 0.3333 -0.1667 0.018(5) Uiso 1 6 d SD . .
H400 H -0.3608 0.3400 -0.1667 0.021 Uiso 0.17 1 d PRD . .
H401 H -0.3100 0.3689 -0.1667 0.021 Uiso 0.17 1 d PRD . .

loop_
_atom_site_aniso_label
_atom_site_aniso_U_11
_atom_site_aniso_U_22
_atom_site_aniso_U_33
_atom_site_aniso_U_23
_atom_site_aniso_U_13
_atom_site_aniso_U_12
Hg1 0.0699(7) 0.0651(7) 0.1392(11) -0.0096(7) -0.0087(7) 0.0440(6)
I1 0.0641(10) 0.0658(10) 0.1035(12) -0.0110(9) -0.0097(9) 0.0435(9)
I2 0.118(3) 0.0565(15) 0.090(2) -0.0048(14) -0.0119(18) 0.0469(16)
Hg2 0.0777(7) 0.0493(6) 0.1105(9) 0.0031(6) 0.0080(6) 0.0288(5)
I3 0.0656(10) 0.0459(8) 0.0917(12) 0.0028(8) -0.0068(9) 0.0193(8)
I4 0.1115(18) 0.0789(14) 0.149(2) -0.0053(13) 0.0067(15) 0.0603(13)
Hg3 0.117(2) 0.117(2) 0.273(7) 0.000 0.000 0.0586(11)
I5 0.0937(19) 0.0937(19) 0.252(7) 0.000 0.000 0.0469(9)
N1 0.082(15) 0.052(12) 0.14(2) 0.000(13) 0.025(14) 0.044(12)
O1 0.098(15) 0.113(16) 0.115(15) 0.016(12) 0.017(12) 0.086(14)
N2 0.051(13) 0.069(14) 0.098(17) 0.006(12) 0.011(12) 0.003(11)
N3 0.120(19) 0.071(14) 0.077(14) 0.024(11) 0.031(13) 0.068(15)
O2 0.13(2) 0.110(17) 0.137(18) 0.013(15) 0.002(15) 0.095(16)
N4 0.044(11) 0.067(13) 0.060(12) 0.006(10) -0.007(9) 0.004(9)
N5 0.057(12) 0.036(10) 0.088(14) -0.001(10) -0.003(10) 0.007(9)
O3 0.068(11) 0.066(11) 0.115(15) -0.027(10) -0.013(11) 0.028(10)
N6 0.083(16) 0.036(10) 0.101(16) -0.001(11) -0.030(13) 0.019(10)
N7 0.043(12) 0.081(16) 0.14(2) 0.030(16) -0.030(13) -0.001(11)
O4 0.060(11) 0.092(14) 0.103(15) -0.022(12) 0.007(11) 0.006(10)

loop_
_atom_type_symbol
_atom_type_description
_atom_type_scat_dispersion_real
_atom_type_scat_dispersion_imag
_atom_type_scat_source
C C 0.0033 0.0016 'International Tables Vol C Tables 4.2.6.8 and 6.1.1.4'
H H 0.0000 0.0000 'International Tables Vol C Tables 4.2.6.8 and 6.1.1.4'
N N 0.0061 0.0033 'International Tables Vol C Tables 4.2.6.8 and 6.1.1.4'
O O 0.0106 0.0060 'International Tables Vol C Tables 4.2.6.8 and 6.1.1.4'
Cl Cl 0.1484 0.1585 'International Tables Vol C Tables 4.2.6.8 and 6.1.1.4'
I I -0.4742 1.8119 'International Tables Vol C Tables 4.2.6.8 and 6.1.1.4'
Hg Hg -2.3894 9.2266 'International Tables Vol C Tables 4.2.6.8 and 6.1.1.4'

loop_
_geom_angle_atom_site_label_1
_geom_angle_atom_site_label_2
_geom_angle_atom_site_label_3
_geom_angle
_geom_angle_site_symmetry_1
_geom_angle_site_symmetry_3
_geom_angle_publ_flag
N8 Hg1 N1 82(4) 7_444 . ?
N8 Hg1 I1 101(5) 7_444 . ?
N1 Hg1 I1 101.3(4) . . ?
N8 Hg1 I2A 85(5) 7_444 . ?
N1 Hg1 I2A 103.6(4) . . ?
I1 Hg1 I2A 154.9(2) . . ?
N8 Hg1 I2 104(5) 7_444 . ?
N1 Hg1 I2 104.8(4) . . ?
I1 Hg1 I2 145.83(11) . . ?
I2A Hg1 I2 18.9(2) . . ?
N4 Hg2 N5 82.8(5) . . ?
N4 Hg2 I4 100.7(4) . . ?
N5 Hg2 I4 104.6(4) . . ?
N4 Hg2 I3 103.2(4) . . ?
N5 Hg2 I3 97.8(4) . . ?
I4 Hg2 I3 148.99(9) . . ?
I5 Hg3 I5 180.0 . 13_344 ?
C1 N1 C5 120.0 . . ?
C1 N1 Hg1 117.0(9) . . ?
C5 N1 Hg1 122.1(8) . . ?
C2 C1 N1 120.0 . . ?
C1 C2 C3 120.0 . . ?
C2 C3 C4 120.0 . . ?
C2 C3 C6 112.6(16) . . ?
C4 C3 C6 127.2(16) . . ?
C5 C4 C3 120.0 . . ?
C4 C5 N1 120.0 . . ?
O1 C6 N2 119(3) . . ?
O1 C6 C3 122(2) . . ?
N2 C6 C3 119(2) . . ?
C6 N2 C7 121(2) . . ?
N2 C7 C8 119(2) . . ?
N2 C7 C16 119(2) . . ?
C8 C7 C16 123(2) . . ?
C9 C8 C7 123(3) . . ?
C8 C9 C10 119(3) . . ?
C11 C10 C9 114(2) . . ?
C11 C10 C15 130(3) . . ?
C9 C10 C15 116(2) . . ?
C10 C11 C12 111(3) . . ?
C13 C12 C11 125(4) . . ?
C12 C13 C14 118(4) . . ?
C13 C14 C15 123(3) . . ?
C14 C15 C10 113(2) . . ?
C14 C15 C16 118(2) . . ?
C10 C15 C16 128(2) . . ?
C7 C16 C15 112(2) . . ?
C7 C16 C17 125.1(19) . . ?
C15 C16 C17 122.2(19) . . ?
C26 C17 C18 117.8(17) . . ?
C26 C17 C16 120.9(18) . . ?
C18 C17 C16 121.3(18) . . ?
C23 C18 C19 113.6(19) . . ?
C23 C18 C17 121.6(17) . . ?
C19 C18 C17 124.7(18) . . ?
C20 C19 C18 128(3) . . ?
C19 C20 C21 112(3) . . ?
C22 C21 C20 126(3) . . ?
C21 C22 C23 116(2) . . ?
C24 C23 C18 117.9(18) . . ?
C24 C23 C22 118.2(18) . . ?
C18 C23 C22 123.8(19) . . ?
C25 C24 C23 123(2) . . ?
C24 C25 C26 118(2) . . ?
C17 C26 C25 122.4(19) . . ?
C17 C26 N3 116.8(17) . . ?
C25 C26 N3 120.8(17) . . ?
C27 N3 C26 132(2) . . ?
N3 C27 O2 122(3) . . ?
N3 C27 C28 124(3) . . ?
O2 C27 C28 114(3) . . ?
C28 C31 C32 120.0 . . ?
C29 C28 C31 120.0 . . ?
C29 C28 C27 121.4(16) . . ?
C31 C28 C27 118.6(16) . . ?
C28 C29 C30 120.0 . . ?
C29 C30 N4 120.0 . . ?
C32 N4 C30 120.0 . . ?
C32 N4 Hg2 119.4(7) . . ?
C30 N4 Hg2 120.6(7) . . ?
N4 C32 C31 120.0 . . ?
C33 N5 C37 120.0 . . ?
C33 N5 Hg2 116.0(8) . . ?
C37 N5 Hg2 124.0(8) . . ?
N5 C33 C34 120.0 . . ?
C33 C34 C35 120.0 . . ?
C36 C35 C34 120.0 . . ?
C36 C35 C38 126.3(16) . . ?
C34 C35 C38 113.7(16) . . ?
C37 C36 C35 120.0 . . ?
C36 C37 N5 120.0 . . ?
N6 C38 O3 128(3) . . ?
N6 C38 C35 114(3) . . ?
O3 C38 C35 119(2) . . ?
C38 N6 C39 119(3) . . ?
C40 C39 C48 122(2) . . ?
C40 C39 N6 119(2) . . ?
C48 C39 N6 119(2) . . ?
C41 C40 C39 122(3) . . ?
C40 C41 C42 118(2) . . ?
C47 C42 C41 118(2) . . ?
C47 C42 C43 124(2) . . ?
C41 C42 C43 119(2) . . ?
C44 C43 C42 119(3) . . ?
C43 C44 C45 119(3) . . ?
C44 C45 C46 120(3) . . ?
C45 C46 C47 122(3) . . ?
C42 C47 C46 115(2) . . ?
C42 C47 C48 126(2) . . ?
C46 C47 C48 118(2) . . ?
C49 C48 C39 123(2) . . ?
C49 C48 C47 124(2) . . ?
C39 C48 C47 114(2) . . ?
C58 C49 C50 116(2) . . ?
C58 C49 C48 121(2) . . ?
C50 C49 C48 123(2) . . ?
C51 C50 C49 123(2) . . ?
C51 C50 C55 114(2) . . ?
C49 C50 C55 124(2) . . ?
C52 C51 C50 122(3) . . ?
C51 C52 C53 125(3) . . ?
C54 C53 C52 112(3) . . ?
C53 C54 C55 124(3) . . ?
C56 C55 C54 121(2) . . ?
C56 C55 C50 117(2) . . ?
C54 C55 C50 122(2) . . ?
C55 C56 C57 123(2) . . ?
C56 C57 C58 118(3) . . ?
C49 C58 C57 123(3) . . ?
C49 C58 N7 122(2) . . ?
C57 C58 N7 115(2) . . ?
C59 N7 C58 121(2) . . ?
O4 C59 N7 122(3) . . ?
O4 C59 C62 118(2) . . ?
N7 C59 C62 119(3) . . ?
N8 C63 C64 120.0 . . ?
C60 N8 C63 120.0 . . ?
C60 N8 Hg1 115.7(8) . 4 ?
C63 N8 Hg1 124.0(8) . 4 ?
N8 C60 C61 120.0 . . ?
C62 C61 C60 120.0 . . ?
C64 C62 C61 120.0 . . ?
C64 C62 C59 118.8(16) . . ?
C61 C62 C59 121.0(16) . . ?
C62 C64 C63 120.0 . . ?
Cl2 C100 Cl1 110.9(18) . . ?
Cl4 C101 Cl3 138(8) . . ?

loop_
_geom_bond_atom_site_label_1
_geom_bond_atom_site_label_2
_geom_bond_distance
_geom_bond_site_symmetry_2
_geom_bond_publ_flag
Hg1 N8 2.44(17) 7_444 ?
Hg1 N1 2.447(13) . ?
Hg1 I1 2.6196(19) . ?
Hg1 I2A 2.631(10) . ?
Hg1 I2 2.635(3) . ?
Hg2 N4 2.442(10) . ?
Hg2 N5 2.509(11) . ?
Hg2 I4 2.640(2) . ?
Hg2 I3 2.651(2) . ?
Hg3 I5 2.575(7) . ?
Hg3 I5 2.575(7) 13_344 ?
N1 C1 1.3900 . ?
N1 C5 1.3900 . ?
C1 C2 1.3900 . ?
C2 C3 1.3900 . ?
C3 C4 1.3900 . ?
C3 C6 1.54(3) . ?
C4 C5 1.3900 . ?
C6 O1 1.22(3) . ?
C6 N2 1.31(3) . ?
N2 C7 1.39(3) . ?
C7 C8 1.399(15) . ?
C7 C16 1.404(15) . ?
C8 C9 1.389(16) . ?
C9 C10 1.409(16) . ?
C10 C11 1.396(16) . ?
C10 C15 1.411(15) . ?
C11 C12 1.400(16) . ?
C12 C13 1.392(16) . ?
C13 C14 1.393(16) . ?
C14 C15 1.399(16) . ?
C15 C16 1.418(15) . ?
C16 C17 1.419(14) . ?
C17 C26 1.390(14) . ?
C17 C18 1.404(14) . ?
C18 C23 1.395(14) . ?
C18 C19 1.403(14) . ?
C19 C20 1.394(15) . ?
C20 C21 1.397(15) . ?
C21 C22 1.392(15) . ?
C22 C23 1.401(14) . ?
C23 C24 1.389(14) . ?
C24 C25 1.387(14) . ?
C25 C26 1.396(14) . ?
C26 N3 1.42(3) . ?
N3 C27 1.25(3) . ?
C27 O2 1.32(4) . ?
C27 C28 1.47(3) . ?
C31 C28 1.3900 . ?
C31 C32 1.3900 . ?
C28 C29 1.3900 . ?
C29 C30 1.3900 . ?
C30 N4 1.3900 . ?
N4 C32 1.3900 . ?
N5 C33 1.3900 . ?
N5 C37 1.3900 . ?
C33 C34 1.3900 . ?
C34 C35 1.3900 . ?
C35 C36 1.3900 . ?
C35 C38 1.53(3) . ?
C36 C37 1.3900 . ?
C38 N6 1.25(3) . ?
C38 O3 1.32(3) . ?
N6 C39 1.45(3) . ?
C39 C40 1.420(15) . ?
C39 C48 1.426(15) . ?
C40 C41 1.419(15) . ?
C41 C42 1.428(15) . ?
C42 C47 1.420(14) . ?
C42 C43 1.433(15) . ?
C43 C44 1.421(15) . ?
C44 C45 1.424(16) . ?
C45 C46 1.430(15) . ?
C46 C47 1.435(15) . ?
C47 C48 1.440(15) . ?
C48 C49 1.400(15) . ?
C49 C58 1.381(14) . ?
C49 C50 1.389(14) . ?
C50 C51 1.378(15) . ?
C50 C55 1.393(14) . ?
C51 C52 1.368(15) . ?
C52 C53 1.390(15) . ?
C53 C54 1.368(15) . ?
C54 C55 1.391(14) . ?
C55 C56 1.375(14) . ?
C56 C57 1.375(14) . ?
C57 C58 1.388(15) . ?
C58 N7 1.48(4) . ?
N7 C59 1.37(4) . ?
C59 O4 1.27(3) . ?
C59 C62 1.46(3) . ?
C63 N8 1.3900 . ?
C63 C64 1.3900 . ?
N8 C60 1.3900 . ?
N8 Hg1 2.445(11) 4 ?
C60 C61 1.3900 . ?
C61 C62 1.3900 . ?
C62 C64 1.3900 . ?
C100 Cl2 1.731(16) . ?
C100 Cl1 1.736(16) . ?
C101 Cl4 1.744(16) . ?
C101 Cl3 1.746(16) . ?

loop_
_geom_hbond_atom_site_label_D
_geom_hbond_atom_site_label_H
_geom_hbond_atom_site_label_A
_geom_hbond_distance_DH
_geom_hbond_distance_HA
_geom_hbond_distance_DA
_geom_hbond_angle_DHA
_geom_hbond_site_symmetry_A
N2 H2B O3 0.88 2.01 2.88(3) 173.6 15_454
N3 H3A O1 0.88 2.19 2.89(3) 136.2 .
N6 H6A O4 0.88 2.03 2.82(3) 150.0 .
N7 H7A O4 0.88 2.22 3.10(3) 177.0 18_554
